data_4062373
loop_
_publ_author_name
'Shieh, Minghuey'
'Ho, Li-Fang'
'Guo, Yu-Wen'
'Lin, Shu-Fen'
'Lin, Yi-Chun'
'Peng, Shie-Ming'
'Liu, Yi-Hung'

_publ_section_title
;
 Carbonylchromium Monotelluride Complexes [Et~4~N]~2~[Te{Cr(CO)~5~}~n~]
 (n = 2, 3): Two Important Intermediates
;
_journal_issue 24
_journal_name_full Organometallics
_journal_page_first 5020
_journal_page_last 5026
_journal_paper_doi 10.1021/om034033+
_journal_volume 22
_journal_year 2003
_chemical_formula_sum 'C37 H42 Cr4 N2 O20 Te2'
_chemical_formula_weight 1297.93
_space_group_IT_number 70
_symmetry_cell_setting orthorhombic
_symmetry_space_group_name_Hall '-F 2uv 2vw'
_symmetry_space_group_name_H-M 'F d d d :2'
_cell_angle_alpha 90.00
_cell_angle_beta 90.00
_cell_angle_gamma 90.00
_cell_formula_units_Z 16
_cell_length_a 11.78360(10)
_cell_length_b 35.37450(10)
_cell_length_c 51.5251(6)
_cell_measurement_temperature 295(2)
_cell_volume 21477.7(3)
_diffrn_ambient_temperature 295(2)
_exptl_crystal_density_diffrn 1.606
_refine_ls_R_factor_obs 0.0261
_refine_ls_wR_factor_obs 0.0706
_cod_depositor_comments
;
The following automatic conversions were performed:
'_symmetry_cell_setting' value 'Orthorhombic' changed to 'orthorhombic'
according to '/home/saulius/struct/CIF-dictionaries/cif_core.dic'
dictionary named 'cif_core.dic' version 2.4.1 from 2010-06-29.

Automatic conversion script
Id: cif_fix_enum 1527 2010-12-29 10:47:43Z saulius 
;
_cod_original_sg_symbol_H-M 'F d d d'
_cod_database_code 4062373

loop_
_symmetry_equiv_pos_as_xyz
'x, y, z'
'-x+3/4, -y+3/4, z'
'-x+3/4, y, -z+3/4'
'x, -y+3/4, -z+3/4'
'x, y+1/2, z+1/2'
'-x+3/4, -y+5/4, z+1/2'
'-x+3/4, y+1/2, -z+5/4'
'x, -y+5/4, -z+5/4'
'x+1/2, y, z+1/2'
'-x+5/4, -y+3/4, z+1/2'
'-x+5/4, y, -z+5/4'
'x+1/2, -y+3/4, -z+5/4'
'x+1/2, y+1/2, z'
'-x+5/4, -y+5/4, z'
'-x+5/4, y+1/2, -z+3/4'
'x+1/2, -y+5/4, -z+3/4'
'-x, -y, -z'
'x-3/4, y-3/4, -z'
'x-3/4, -y, z-3/4'
'-x, y-3/4, z-3/4'
'-x, -y+1/2, -z+1/2'
'x-3/4, y-1/4, -z+1/2'
'x-3/4, -y+1/2, z-1/4'
'-x, y-1/4, z-1/4'
'-x+1/2, -y, -z+1/2'
'x-1/4, y-3/4, -z+1/2'
'x-1/4, -y, z-1/4'
'-x+1/2, y-3/4, z-1/4'
'-x+1/2, -y+1/2, -z'
'x-1/4, y-1/4, -z'
'x-1/4, -y+1/2, z-3/4'
'-x+1/2, y-1/4, z-3/4'

loop_
_atom_site_aniso_label
_atom_site_aniso_U_11
_atom_site_aniso_U_22
_atom_site_aniso_U_33
_atom_site_aniso_U_23
_atom_site_aniso_U_13
_atom_site_aniso_U_12
Te1 0.04247(10) 0.03895(10) 0.03504(9) -0.00049(6) 0.00257(6) 0.00051(6)
Cr1 0.0531(3) 0.0472(2) 0.0437(2) -0.0074(2) 0.0055(2) 0.0047(2)
Cr2 0.0396(2) 0.0509(2) 0.0471(2) -0.0029(2) 0.0003(2) 0.0016(2)
O1 0.090(2) 0.093(2) 0.080(2) -0.045(2) -0.0050(14) 0.0230(15)
O2 0.084(2) 0.088(2) 0.158(3) -0.004(2) 0.020(2) -0.030(2)
O3 0.141(3) 0.092(2) 0.073(2) 0.010(2) -0.004(2) 0.046(2)
O4 0.068(2) 0.072(2) 0.143(3) -0.006(2) 0.016(2) -0.0096(14)
O5 0.111(2) 0.114(2) 0.0520(14) 0.0071(15) 0.0029(14) 0.033(2)
O6 0.060(2) 0.138(3) 0.120(3) -0.003(2) -0.014(2) 0.039(2)
O7 0.099(2) 0.103(2) 0.115(3) -0.045(2) -0.020(2) -0.020(2)
O8 0.095(2) 0.128(2) 0.090(2) 0.020(2) 0.020(2) -0.037(2)
O9 0.089(2) 0.071(2) 0.077(2) -0.0268(13) -0.0043(14) 0.0057(13)
O10 0.084(2) 0.093(2) 0.0629(15) 0.0181(13) 0.0009(13) -0.0142(15)
C1 0.059(2) 0.067(2) 0.058(2) -0.0139(15) -0.0017(15) 0.0083(15)
C2 0.072(2) 0.053(2) 0.079(2) -0.011(2) 0.007(2) -0.003(2)
C3 0.081(2) 0.057(2) 0.058(2) -0.0075(15) 0.009(2) 0.018(2)
C4 0.064(2) 0.050(2) 0.075(2) -0.0055(15) 0.011(2) 0.0072(15)
C5 0.067(2) 0.073(2) 0.047(2) -0.0086(15) 0.0083(15) 0.010(2)
C6 0.049(2) 0.081(2) 0.072(2) -0.006(2) -0.001(2) 0.009(2)
C7 0.053(2) 0.070(2) 0.069(2) -0.008(2) -0.0056(15) -0.0062(15)
C8 0.055(2) 0.078(2) 0.065(2) 0.001(2) 0.005(2) -0.010(2)
C9 0.052(2) 0.059(2) 0.053(2) -0.0021(14) 0.0045(13) 0.0091(13)
C10 0.049(2) 0.062(2) 0.052(2) -0.0005(14) -0.0076(13) -0.0007(13)
C11 0.063(2) 0.042(2) 0.037(2) 0.000 0.006(2) 0.000
N1 0.043(2) 0.042(2) 0.049(2) 0.000 0.000 -0.0076(13)
C15 0.0445(14) 0.053(2) 0.059(2) 0.0059(13) 0.0041(13) -0.0040(12)
C16 0.067(2) 0.065(2) 0.058(2) -0.0030(15) 0.007(2) 0.007(2)
C17 0.069(2) 0.048(2) 0.056(2) -0.0070(13) -0.0090(15) -0.0074(14)
C18 0.109(3) 0.062(2) 0.064(2) -0.013(2) 0.010(2) 0.004(2)
N2 0.042(2) 0.079(3) 0.075(3) 0.000 0.000 0.009(2)
C19 0.065(2) 0.155(5) 0.100(3) 0.002(3) -0.017(2) -0.004(3)
C21 0.100(3) 0.098(3) 0.114(4) 0.005(3) -0.024(3) 0.015(3)
C22 0.134(5) 0.134(5) 0.117(4) 0.033(4) -0.021(4) -0.059(4)
C20 0.169(7) 0.194(7) 0.107(4) -0.056(5) -0.007(4) -0.042(6)

loop_
_atom_site_label
_atom_site_type_symbol
_atom_site_fract_x
_atom_site_fract_y
_atom_site_fract_z
_atom_site_U_iso_or_equiv
_atom_site_thermal_displace_type
_atom_site_occupancy
_atom_site_calc_flag
_atom_site_refinement_flags
_atom_site_disorder_group
Te1 Te 0.656781(13) 0.264530(4) 0.090304(3) 0.03882(6) Uani 1 d . .
Cr1 Cr 0.72771(4) 0.206891(13) 0.058792(8) 0.04799(11) Uani 1 d . .
Cr2 Cr 0.44819(4) 0.293071(13) 0.076128(9) 0.04588(11) Uani 1 d . .
O1 O 0.7923(2) 0.14551(8) 0.02180(5) 0.0874(8) Uani 1 d . .
O2 O 0.5065(3) 0.16647(9) 0.07125(8) 0.1098(11) Uani 1 d . .
O3 O 0.8368(3) 0.16449(9) 0.10359(6) 0.1022(10) Uani 1 d . .
O4 O 0.9577(2) 0.24382(8) 0.05239(7) 0.0945(9) Uani 1 d . .
O5 O 0.6334(3) 0.25243(10) 0.01367(5) 0.0924(9) Uani 1 d . .
O6 O 0.2313(2) 0.33047(10) 0.06036(6) 0.1060(11) Uani 1 d . .
O7 O 0.3847(3) 0.23042(9) 0.03864(7) 0.1056(11) Uani 1 d . .
O8 O 0.3274(3) 0.24969(11) 0.11912(6) 0.1043(10) Uani 1 d . .
O9 O 0.5060(2) 0.35938(7) 0.11112(5) 0.0787(7) Uani 1 d . .
O10 O 0.5576(2) 0.33568(8) 0.03170(5) 0.0800(7) Uani 1 d . .
C1 C 0.7682(3) 0.16896(10) 0.03621(6) 0.0610(8) Uani 1 d . .
C2 C 0.5876(3) 0.18225(10) 0.06618(7) 0.0680(9) Uani 1 d . .
C3 C 0.7932(3) 0.18078(10) 0.08713(6) 0.0653(9) Uani 1 d . .
C4 C 0.8695(3) 0.23075(9) 0.05460(7) 0.0630(8) Uani 1 d . .
C5 C 0.6672(3) 0.23565(10) 0.03081(6) 0.0624(8) Uani 1 d . .
C6 C 0.3139(3) 0.31598(11) 0.06700(7) 0.0673(9) Uani 1 d . .
C7 C 0.4132(3) 0.25319(11) 0.05307(7) 0.0640(8) Uani 1 d . .
C8 C 0.3748(3) 0.26595(10) 0.10344(7) 0.0657(8) Uani 1 d . .
C9 C 0.4847(3) 0.33397(9) 0.09842(6) 0.0545(7) Uani 1 d . .
C10 C 0.5194(3) 0.31903(9) 0.04859(6) 0.0543(7) Uani 1 d . .
C11 C 0.6250 0.23178(10) 0.1250 0.0472(8) Uani 1 d S .
H11A H 0.6893 0.21573(10) 0.1281 0.057 Uiso 1 d R .
N1 N 0.8750 0.3750 0.05750(6) 0.0447(7) Uani 1 d S .
C15 C 0.7700(2) 0.38056(8) 0.07436(6) 0.0523(7) Uani 1 d . .
H15A H 0.7039(2) 0.38118(8) 0.06315(6) 0.063 Uiso 1 calc R .
H15B H 0.7623(2) 0.35877(8) 0.08565(6) 0.063 Uiso 1 calc R .
C16 C 0.7696(3) 0.41573(10) 0.09094(6) 0.0636(8) Uani 1 d . .
H16A H 0.7005(3) 0.41675(10) 0.10079(6) 0.095 Uiso 1 calc R .
H16B H 0.7747(3) 0.43764(10) 0.08001(6) 0.095 Uiso 1 calc R .
H16C H 0.8332(3) 0.41518(10) 0.10256(6) 0.095 Uiso 1 calc R .
C17 C 0.8546(3) 0.34034(8) 0.04071(6) 0.0573(7) Uani 1 d . .
H17A H 0.8378(3) 0.31908(8) 0.05196(6) 0.069 Uiso 1 calc R .
H17B H 0.7881(3) 0.34485(8) 0.03006(6) 0.069 Uiso 1 calc R .
C18 C 0.9521(4) 0.32953(10) 0.02313(7) 0.0782(10) Uani 1 d . .
H18A H 0.9319(4) 0.30748(10) 0.01330(7) 0.117 Uiso 1 calc R .
H18B H 1.0180(4) 0.32422(10) 0.03344(7) 0.117 Uiso 1 calc R .
H18C H 0.9682(4) 0.35004(10) 0.01150(7) 0.117 Uiso 1 calc R .
N2 N 1.1250 0.1250 0.04616(8) 0.0654(10) Uani 1 d S .
C19 C 1.2252(4) 0.1358(2) 0.06243(10) 0.107(2) Uani 1 d . .
H19A H 1.2870(4) 0.1432(2) 0.05109(10) 0.128 Uiso 1 calc R .
H19B H 1.2500(4) 0.1138(2) 0.07220(10) 0.128 Uiso 1 calc R .
C21 C 1.0876(4) 0.15773(15) 0.02909(11) 0.1037(15) Uani 1 d . .
H21A H 1.0218(4) 0.14976(15) 0.01917(11) 0.124 Uiso 1 calc R .
H21B H 1.0638(4) 0.17838(15) 0.04022(11) 0.124 Uiso 1 calc R .
C22 C 1.1761(5) 0.1725(2) 0.01038(11) 0.128(2) Uani 1 d . .
H22A H 1.1448(5) 0.1930(2) 0.00051(11) 0.193 Uiso 1 calc R .
H22B H 1.1988(5) 0.1526(2) -0.00116(11) 0.193 Uiso 1 calc R .
H22C H 1.2409(5) 0.1813(2) 0.01993(11) 0.193 Uiso 1 calc R .
C20 C 1.2002(6) 0.1685(2) 0.08160(12) 0.157(3) Uani 1 d . .
H20A H 1.2673(6) 0.1741(2) 0.09143(12) 0.235 Uiso 1 calc R .
H20B H 1.1404(6) 0.1611(2) 0.09319(12) 0.235 Uiso 1 calc R .
H20C H 1.1774(6) 0.1905(2) 0.07206(12) 0.235 Uiso 1 calc R .

loop_
_geom_bond_atom_site_label_1
_geom_bond_atom_site_label_2
_geom_bond_distance
_geom_bond_site_symmetry_2
_geom_bond_publ_flag
Te1 C11 2.163(2) . ?
Te1 Cr1 2.7372(4) . ?
Te1 Cr2 2.7558(5) . ?
Cr1 C1 1.839(3) . ?
Cr1 C4 1.885(4) . ?
Cr1 C3 1.892(4) . ?
Cr1 C5 1.904(4) . ?
Cr1 C2 1.906(4) . ?
Cr2 C6 1.839(3) . ?
Cr2 C10 1.887(3) . ?
Cr2 C7 1.890(4) . ?
Cr2 C9 1.897(3) . ?
Cr2 C8 1.910(4) . ?
O1 C1 1.149(4) . ?
O2 C2 1.137(4) . ?
O3 C3 1.147(4) . ?
O4 C4 1.143(4) . ?
O5 C5 1.136(4) . ?
O6 C6 1.153(4) . ?
O7 C7 1.146(4) . ?
O8 C8 1.138(4) . ?
O9 C9 1.140(4) . ?
O10 C10 1.143(4) . ?
C11 Te1 2.163(2) 11_554 ?
N1 C17 1.520(3) 2_655 ?
N1 C17 1.520(3) . ?
N1 C15 1.524(3) 2_655 ?
N1 C15 1.524(3) . ?
C15 C16 1.509(4) . ?
C17 C18 1.512(5) . ?
N2 C19 1.498(5) 14_645 ?
N2 C19 1.498(5) . ?
N2 C21 1.519(5) . ?
N2 C21 1.519(5) 14_645 ?
C19 C20 1.550(7) . ?
C21 C22 1.513(7) . ?
